data_7702969
loop_
_publ_author_name
'Szkop, Kevin M.'
'Jupp, Andrew R.'
'Razumkov, Hlib'
'Stephan, Douglas W.'

_publ_section_title
;
 Avenue to phosphaalkenes from Ph<sub>3</sub>GePCO.
;
_journal_issue 3
_journal_name_full 'Dalton transactions (Cambridge, England : 2003)'
_journal_page_first 885
_journal_page_last 890
_journal_paper_doi 10.1039/c9dt04590b
_journal_volume 49
_journal_year 2020
_chemical_formula_moiety 'C49 H58 Ge O2 P2 Si'
_chemical_formula_sum 'C49 H58 Ge O2 P2 Si'
_chemical_formula_weight 841.57
_space_group_crystal_system triclinic
_space_group_IT_number 2
_space_group_name_Hall '-P 1'
_space_group_name_H-M_alt 'P -1'
_atom_sites_solution_hydrogens geom
_audit_creation_date 2019-12-11
_audit_creation_method
;
Olex2 1.2
(compiled 2018.05.29 svn.r3508 for OlexSys, GUI svn.r5506)
;
_audit_update_record
;
2019-12-12 deposited with the CCDC.	2019-12-13 downloaded from the CCDC.
;
_cell_angle_alpha 109.25(3)
_cell_angle_beta 93.811(19)
_cell_angle_gamma 105.368(13)
_cell_formula_units_Z 2
_cell_length_a 12.244(9)
_cell_length_b 13.196(9)
_cell_length_c 16.490(12)
_cell_measurement_reflns_used 5815
_cell_measurement_temperature 150(2)
_cell_measurement_theta_max 23.53
_cell_measurement_theta_min 2.25
_cell_volume 2391(3)
_computing_cell_refinement 'Bruker SAINT'
_computing_data_collection 'Bruker APEX2'
_computing_data_reduction 'Bruker SAINT'
_computing_molecular_graphics 'Olex2 (Dolomanov et al., 2009)'
_computing_publication_material 'Olex2 (Dolomanov et al., 2009)'
_computing_structure_refinement 'ShelXL (Sheldrick, 2015)'
_computing_structure_solution 'SHELXS-97 (Sheldrick 2008)'
_diffrn_ambient_temperature 150
_diffrn_measured_fraction_theta_full 0.992
_diffrn_measured_fraction_theta_max 0.951
_diffrn_measurement_device_type 'Bruker APEX-II CCD'
_diffrn_measurement_method '\f and \w scans'
_diffrn_radiation_type MoK\a
_diffrn_radiation_wavelength 0.71073
_diffrn_reflns_av_R_equivalents 0.0753
_diffrn_reflns_av_unetI/netI 0.1456
_diffrn_reflns_Laue_measured_fraction_full 0.992
_diffrn_reflns_Laue_measured_fraction_max 0.951
_diffrn_reflns_limit_h_max 15
_diffrn_reflns_limit_h_min -14
_diffrn_reflns_limit_k_max 14
_diffrn_reflns_limit_k_min -17
_diffrn_reflns_limit_l_max 16
_diffrn_reflns_limit_l_min -21
_diffrn_reflns_number 26886
_diffrn_reflns_point_group_measured_fraction_full 0.992
_diffrn_reflns_point_group_measured_fraction_max 0.951
_diffrn_reflns_theta_full 25.242
_diffrn_reflns_theta_max 27.631
_diffrn_reflns_theta_min 2.254
_diffrn_standards_number 0
_exptl_absorpt_coefficient_mu 0.768
_exptl_absorpt_correction_T_max 0.7456
_exptl_absorpt_correction_T_min 0.6939
_exptl_absorpt_correction_type multi-scan
_exptl_absorpt_process_details
;
SADABS-2016/2 (Bruker,2016/2) was used for absorption correction.
wR2(int) was 0.0799 before and 0.0630 after correction.
The Ratio of minimum to maximum transmission is 0.9307.
The \l/2 correction factor is Not present.
;
_exptl_crystal_colour yellow
_exptl_crystal_density_diffrn 1.169
_exptl_crystal_description plate
_exptl_crystal_F_000 888
_exptl_crystal_size_max 0.18
_exptl_crystal_size_mid 0.15
_exptl_crystal_size_min 0.06
_platon_squeeze_details
;
The unit cell contains 2 (C2H5)2O molecules that have been treated as 
	a diffuse contribution to the overall scattering with specific atom positions by SQUEEZE/PLATON.
;
_refine_diff_density_max 0.385
_refine_diff_density_min -0.606
_refine_diff_density_rms 0.083
_refine_ls_extinction_method none
_refine_ls_goodness_of_fit_ref 0.937
_refine_ls_hydrogen_treatment constr
_refine_ls_matrix_type full
_refine_ls_number_parameters 457
_refine_ls_number_reflns 10562
_refine_ls_number_restraints 0
_refine_ls_restrained_S_all 0.937
_refine_ls_R_factor_all 0.1211
_refine_ls_R_factor_gt 0.0555
_refine_ls_shift/su_max 0.001
_refine_ls_shift/su_mean 0.000
_refine_ls_structure_factor_coef Fsqd
_refine_ls_weighting_details 'w=1/[\s^2^(Fo^2^)+(0.0455P)^2^] where P=(Fo^2^+2Fc^2^)/3'
_refine_ls_weighting_scheme calc
_refine_ls_wR_factor_gt 0.1058
_refine_ls_wR_factor_ref 0.1201
_reflns_Friedel_coverage 0.000
_reflns_number_gt 5784
_reflns_number_total 10562
_reflns_threshold_expression 'I > 2\s(I)'
_cod_data_source_file c9dt04590b2.cif
_cod_data_source_block kev005_0m_a_sqd
_cod_depositor_comments 'Adding full bibliography for 7702969--7702970.cif.'
_cod_database_code 7702969
_shelx_shelxl_version_number 2018/3
_shelx_space_group_comment
;
The symmetry employed for this shelxl refinement is uniquely defined
by the following loop, which should always be used as a source of
symmetry information in preference to the above space-group names.
They are only intended as comments.
;
_shelx_estimated_absorpt_t_max 0.955
_shelx_estimated_absorpt_t_min 0.874
_olex2_refinement_description
;
1. Fixed Uiso
 At 1.2 times of:
  All C(H) groups
 At 1.5 times of:
  All C(H,H,H) groups
2.a Aromatic/amide H refined with riding coordinates:
 C11(H11), C12(H12), C13(H13), C14(H14), C15(H15), C17(H17), C18(H18),
 C19(H19), C20(H20), C21(H21), C23(H23), C24(H24), C25(H25), C26(H26), C27(H27),
  C29(H29), C30(H30), C31(H31), C32(H32), C33(H33), C35(H35), C36(H36),
 C37(H37), C38(H38), C39(H39), C41(H41), C42(H42), C43(H43), C44(H44), C45(H45)
2.b Idealised Me refined as rotating group:
 C3(H3A,H3B,H3C), C4(H4A,H4B,H4C), C5(H5A,H5B,H5C), C7(H7A,H7B,H7C), C8(H8A,
 H8B,H8C), C9(H9A,H9B,H9C)
;
_olex2_submission_special_instructions
;
   1  0.000  0.000  0.000       513    146 
;
_platon_squeeze_void_probe_radius 1.20

loop_
_space_group_symop_operation_xyz
'x, y, z'
'-x, -y, -z'

loop_
_atom_site_label
_atom_site_type_symbol
_atom_site_fract_x
_atom_site_fract_y
_atom_site_fract_z
_atom_site_U_iso_or_equiv
_atom_site_adp_type
_atom_site_occupancy
_atom_site_site_symmetry_order
_atom_site_calc_flag
_atom_site_refinement_flags_posn
Ge1 Ge 0.54607(3) 0.21465(3) 0.82150(2) 0.02315(12) Uani 1 1 d .
P1 P 0.63718(8) 0.22271(7) 0.70187(5) 0.0265(2) Uani 1 1 d .
P2 P 0.71165(8) 0.47672(7) 0.82087(5) 0.0256(2) Uani 1 1 d .
Si1 Si 0.69010(8) 0.31810(7) 0.53974(6) 0.0226(2) Uani 1 1 d .
O1 O 0.72698(19) 0.39100(17) 0.64719(13) 0.0235(5) Uani 1 1 d .
C1 C 0.6904(3) 0.3610(3) 0.71583(19) 0.0227(8) Uani 1 1 d .
C2 C 0.6722(3) 0.5920(3) 0.7929(2) 0.0291(9) Uani 1 1 d .
C3 C 0.5523(3) 0.5354(3) 0.7372(2) 0.0373(10) Uani 1 1 d .
H3A H 0.557098 0.482989 0.682046 0.056 Uiso 1 1 calc GR
H3B H 0.522425 0.591650 0.727828 0.056 Uiso 1 1 calc GR
H3C H 0.502283 0.495945 0.766728 0.056 Uiso 1 1 calc GR
C4 C 0.7526(4) 0.6574(3) 0.7470(2) 0.0414(10) Uani 1 1 d .
H4A H 0.825289 0.698664 0.784787 0.062 Uiso 1 1 calc GR
H4B H 0.718776 0.708979 0.733516 0.062 Uiso 1 1 calc GR
H4C H 0.763996 0.605460 0.694192 0.062 Uiso 1 1 calc GR
C5 C 0.6602(4) 0.6767(3) 0.8804(2) 0.0426(11) Uani 1 1 d .
H5A H 0.610523 0.636842 0.909850 0.064 Uiso 1 1 calc GR
H5B H 0.628216 0.730760 0.869190 0.064 Uiso 1 1 calc GR
H5C H 0.734552 0.715045 0.916339 0.064 Uiso 1 1 calc GR
C6 C 0.8740(3) 0.5155(3) 0.8533(2) 0.0313(9) Uani 1 1 d .
C7 C 0.9465(3) 0.5255(3) 0.7823(2) 0.0410(10) Uani 1 1 d .
H7A H 0.923456 0.455086 0.733925 0.061 Uiso 1 1 calc GR
H7B H 1.026209 0.543935 0.805455 0.061 Uiso 1 1 calc GR
H7C H 0.935092 0.583726 0.763078 0.061 Uiso 1 1 calc GR
C8 C 0.9134(3) 0.6279(3) 0.9320(2) 0.0426(10) Uani 1 1 d .
H8A H 0.910930 0.688528 0.912738 0.064 Uiso 1 1 calc GR
H8B H 0.990522 0.640552 0.958272 0.064 Uiso 1 1 calc GR
H8C H 0.863187 0.624424 0.973994 0.064 Uiso 1 1 calc GR
C9 C 0.8933(4) 0.4237(3) 0.8842(3) 0.0479(11) Uani 1 1 d .
H9A H 0.858298 0.425484 0.934847 0.072 Uiso 1 1 calc GR
H9B H 0.974262 0.436365 0.898506 0.072 Uiso 1 1 calc GR
H9C H 0.859425 0.351409 0.838693 0.072 Uiso 1 1 calc GR
C10 C 0.6181(3) 0.3002(3) 0.94326(19) 0.0237(8) Uani 1 1 d .
C11 C 0.5987(3) 0.4003(3) 0.9899(2) 0.0291(9) Uani 1 1 d .
H11 H 0.549576 0.427625 0.963509 0.035 Uiso 1 1 calc R
C12 C 0.6521(3) 0.4604(3) 1.0763(2) 0.0369(10) Uani 1 1 d .
H12 H 0.638068 0.527167 1.107575 0.044 Uiso 1 1 calc R
C13 C 0.7256(3) 0.4208(3) 1.1149(2) 0.0409(10) Uani 1 1 d .
H13 H 0.762310 0.461769 1.172248 0.049 Uiso 1 1 calc R
C14 C 0.7457(3) 0.3213(3) 1.0699(2) 0.0393(10) Uani 1 1 d .
H14 H 0.795155 0.294716 1.096718 0.047 Uiso 1 1 calc R
C15 C 0.6913(3) 0.2605(3) 0.9839(2) 0.0300(9) Uani 1 1 d .
H15 H 0.704125 0.192783 0.953378 0.036 Uiso 1 1 calc R
C16 C 0.5151(3) 0.0567(3) 0.8116(2) 0.0235(8) Uani 1 1 d .
C17 C 0.4646(4) 0.0230(3) 0.8759(2) 0.0460(11) Uani 1 1 d .
H17 H 0.448142 0.075806 0.922790 0.055 Uiso 1 1 calc R
C18 C 0.4385(4) -0.0884(3) 0.8706(3) 0.0527(12) Uani 1 1 d .
H18 H 0.401811 -0.110298 0.912413 0.063 Uiso 1 1 calc R
C19 C 0.4673(4) -0.1664(3) 0.8032(2) 0.0401(10) Uani 1 1 d .
H19 H 0.450200 -0.240883 0.799654 0.048 Uiso 1 1 calc R
C20 C 0.5206(3) -0.1340(3) 0.7424(2) 0.0390(10) Uani 1 1 d .
H20 H 0.541835 -0.186176 0.698053 0.047 Uiso 1 1 calc R
C21 C 0.5440(3) -0.0231(3) 0.7455(2) 0.0307(9) Uani 1 1 d .
H21 H 0.579311 -0.002685 0.702552 0.037 Uiso 1 1 calc R
C22 C 0.3969(3) 0.2375(3) 0.8005(2) 0.0264(8) Uani 1 1 d .
C23 C 0.3601(3) 0.2547(3) 0.7259(2) 0.0339(9) Uani 1 1 d .
H23 H 0.410321 0.261700 0.686737 0.041 Uiso 1 1 calc R
C24 C 0.2509(4) 0.2617(3) 0.7081(3) 0.0428(11) Uani 1 1 d .
H24 H 0.228554 0.273243 0.657694 0.051 Uiso 1 1 calc R
C25 C 0.1751(4) 0.2515(3) 0.7655(3) 0.0509(12) Uani 1 1 d .
H25 H 0.101762 0.256607 0.753877 0.061 Uiso 1 1 calc R
C26 C 0.2087(4) 0.2337(3) 0.8405(3) 0.0478(11) Uani 1 1 d .
H26 H 0.157690 0.226080 0.878985 0.057 Uiso 1 1 calc R
C27 C 0.3180(3) 0.2274(3) 0.8576(2) 0.0368(10) Uani 1 1 d .
H27 H 0.340055 0.216133 0.908256 0.044 Uiso 1 1 calc R
C28 C 0.7617(3) 0.2061(3) 0.5064(2) 0.0256(8) Uani 1 1 d .
C29 C 0.7315(3) 0.1251(3) 0.4232(2) 0.0414(10) Uani 1 1 d .
H29 H 0.669634 0.122192 0.385713 0.050 Uiso 1 1 calc R
C30 C 0.7918(4) 0.0479(3) 0.3947(3) 0.0523(12) Uani 1 1 d .
H30 H 0.769362 -0.006652 0.338889 0.063 Uiso 1 1 calc R
C31 C 0.8842(4) 0.0521(3) 0.4488(3) 0.0541(12) Uani 1 1 d .
H31 H 0.926279 0.002267 0.429110 0.065 Uiso 1 1 calc R
C32 C 0.9140(4) 0.1295(3) 0.5312(3) 0.0472(11) Uani 1 1 d .
H32 H 0.975465 0.131244 0.568525 0.057 Uiso 1 1 calc R
C33 C 0.8535(3) 0.2060(3) 0.5601(2) 0.0339(9) Uani 1 1 d .
H33 H 0.874949 0.258361 0.616727 0.041 Uiso 1 1 calc R
C34 C 0.5312(3) 0.2609(3) 0.50679(18) 0.0231(8) Uani 1 1 d .
C35 C 0.4693(3) 0.1488(3) 0.49053(19) 0.0271(8) Uani 1 1 d .
H35 H 0.509460 0.099660 0.495170 0.032 Uiso 1 1 calc R
C36 C 0.3506(3) 0.1077(3) 0.4678(2) 0.0378(10) Uani 1 1 d .
H36 H 0.311899 0.032521 0.457032 0.045 Uiso 1 1 calc R
C37 C 0.2911(3) 0.1810(4) 0.4614(2) 0.0443(11) Uani 1 1 d .
H37 H 0.211510 0.154694 0.446047 0.053 Uiso 1 1 calc R
C38 C 0.3480(4) 0.2922(4) 0.4773(2) 0.0408(10) Uani 1 1 d .
H38 H 0.306907 0.340873 0.473318 0.049 Uiso 1 1 calc R
C39 C 0.4661(3) 0.3315(3) 0.4993(2) 0.0298(9) Uani 1 1 d .
H39 H 0.503758 0.406819 0.509543 0.036 Uiso 1 1 calc R
C40 C 0.7530(3) 0.4257(3) 0.4912(2) 0.0256(8) Uani 1 1 d .
C41 C 0.8552(3) 0.5127(3) 0.5320(2) 0.0313(9) Uani 1 1 d .
H41 H 0.888687 0.521594 0.587240 0.038 Uiso 1 1 calc R
C42 C 0.9082(3) 0.5861(3) 0.4923(2) 0.0341(9) Uani 1 1 d .
H42 H 0.976130 0.643430 0.520799 0.041 Uiso 1 1 calc R
C43 C 0.8597(4) 0.5736(3) 0.4110(3) 0.0431(11) Uani 1 1 d .
H43 H 0.896146 0.620992 0.383355 0.052 Uiso 1 1 calc R
C44 C 0.7575(4) 0.4916(4) 0.3702(3) 0.0481(11) Uani 1 1 d .
H44 H 0.722945 0.485606 0.316112 0.058 Uiso 1 1 calc R
C45 C 0.7058(4) 0.4178(3) 0.4094(2) 0.0413(10) Uani 1 1 d .
H45 H 0.637623 0.361248 0.380278 0.050 Uiso 1 1 calc R

loop_
_atom_site_aniso_label
_atom_site_aniso_U_11
_atom_site_aniso_U_22
_atom_site_aniso_U_33
_atom_site_aniso_U_23
_atom_site_aniso_U_13
_atom_site_aniso_U_12
Ge1 0.0335(3) 0.0189(2) 0.01914(18) 0.00797(14) 0.00234(16) 0.01042(17)
P1 0.0409(6) 0.0201(5) 0.0215(4) 0.0099(4) 0.0062(4) 0.0108(4)
P2 0.0346(6) 0.0215(5) 0.0199(4) 0.0076(4) 0.0010(4) 0.0082(4)
Si1 0.0298(6) 0.0211(5) 0.0226(5) 0.0115(4) 0.0049(4) 0.0120(5)
O1 0.0310(14) 0.0212(12) 0.0227(11) 0.0139(9) 0.0048(10) 0.0074(11)
C1 0.024(2) 0.0265(19) 0.0233(17) 0.0142(14) 0.0009(15) 0.0112(16)
C2 0.037(2) 0.0246(19) 0.0235(17) 0.0050(15) 0.0012(17) 0.0117(18)
C3 0.043(3) 0.031(2) 0.038(2) 0.0083(17) -0.0046(19) 0.0200(19)
C4 0.059(3) 0.026(2) 0.047(2) 0.0194(18) 0.007(2) 0.018(2)
C5 0.055(3) 0.033(2) 0.035(2) 0.0040(17) 0.0013(19) 0.017(2)
C6 0.031(2) 0.033(2) 0.0280(18) 0.0134(16) -0.0055(17) 0.0060(18)
C7 0.031(2) 0.050(3) 0.039(2) 0.0154(19) 0.0016(19) 0.010(2)
C8 0.044(3) 0.037(2) 0.032(2) 0.0044(17) -0.0115(19) 0.004(2)
C9 0.047(3) 0.049(3) 0.052(2) 0.026(2) -0.012(2) 0.015(2)
C10 0.034(2) 0.0212(18) 0.0169(16) 0.0087(13) 0.0036(15) 0.0083(17)
C11 0.031(2) 0.026(2) 0.0261(18) 0.0061(15) 0.0040(16) 0.0074(17)
C12 0.044(3) 0.036(2) 0.0218(18) -0.0004(16) 0.0076(18) 0.011(2)
C13 0.044(3) 0.050(3) 0.0164(18) 0.0082(17) -0.0028(18) 0.001(2)
C14 0.037(2) 0.049(3) 0.029(2) 0.0214(18) -0.0061(18) 0.003(2)
C15 0.035(2) 0.028(2) 0.0294(19) 0.0149(16) 0.0061(17) 0.0082(18)
C16 0.024(2) 0.0228(19) 0.0236(17) 0.0094(14) 0.0001(15) 0.0065(16)
C17 0.072(3) 0.026(2) 0.049(2) 0.0175(18) 0.031(2) 0.019(2)
C18 0.083(4) 0.035(2) 0.053(3) 0.026(2) 0.030(2) 0.021(2)
C19 0.054(3) 0.022(2) 0.050(2) 0.0191(18) 0.002(2) 0.013(2)
C20 0.053(3) 0.027(2) 0.038(2) 0.0084(17) 0.006(2) 0.018(2)
C21 0.041(2) 0.030(2) 0.0253(18) 0.0119(15) 0.0077(17) 0.0143(18)
C22 0.035(2) 0.0160(18) 0.0245(18) 0.0030(14) -0.0020(17) 0.0078(16)
C23 0.043(3) 0.028(2) 0.033(2) 0.0104(16) 0.0023(18) 0.0170(19)
C24 0.046(3) 0.041(2) 0.041(2) 0.0132(19) -0.004(2) 0.018(2)
C25 0.042(3) 0.043(3) 0.060(3) 0.005(2) -0.017(2) 0.023(2)
C26 0.037(3) 0.057(3) 0.052(3) 0.018(2) 0.011(2) 0.022(2)
C27 0.040(3) 0.036(2) 0.035(2) 0.0129(17) 0.0018(19) 0.013(2)
C28 0.027(2) 0.0239(19) 0.0307(18) 0.0147(15) 0.0057(16) 0.0098(17)
C29 0.043(3) 0.045(2) 0.039(2) 0.0093(18) 0.0016(19) 0.027(2)
C30 0.061(3) 0.036(2) 0.052(3) -0.0036(19) 0.005(2) 0.028(2)
C31 0.051(3) 0.040(3) 0.079(3) 0.016(2) 0.013(3) 0.033(2)
C32 0.038(3) 0.037(2) 0.068(3) 0.017(2) -0.002(2) 0.020(2)
C33 0.033(2) 0.028(2) 0.042(2) 0.0128(17) 0.0030(19) 0.0119(18)
C34 0.032(2) 0.0250(19) 0.0145(15) 0.0076(13) 0.0035(15) 0.0123(17)
C35 0.031(2) 0.029(2) 0.0240(18) 0.0114(15) 0.0028(16) 0.0121(18)
C36 0.030(2) 0.036(2) 0.042(2) 0.0146(18) 0.0044(19) 0.001(2)
C37 0.026(2) 0.066(3) 0.031(2) 0.008(2) -0.0003(18) 0.013(2)
C38 0.042(3) 0.054(3) 0.036(2) 0.0152(19) 0.006(2) 0.031(2)
C39 0.036(2) 0.030(2) 0.0260(18) 0.0084(15) 0.0050(17) 0.0153(19)
C40 0.035(2) 0.0253(19) 0.0234(17) 0.0110(15) 0.0078(16) 0.0166(18)
C41 0.033(2) 0.040(2) 0.036(2) 0.0242(18) 0.0108(18) 0.020(2)
C42 0.030(2) 0.036(2) 0.046(2) 0.0252(18) 0.0080(19) 0.0108(18)
C43 0.046(3) 0.056(3) 0.055(3) 0.044(2) 0.026(2) 0.026(2)
C44 0.057(3) 0.054(3) 0.034(2) 0.027(2) 0.004(2) 0.005(2)
C45 0.060(3) 0.034(2) 0.0217(18) 0.0111(16) -0.0008(19) 0.002(2)

loop_
_atom_type_symbol
_atom_type_description
_atom_type_scat_dispersion_real
_atom_type_scat_dispersion_imag
_atom_type_scat_source
C C 0.0033 0.0016 'International Tables Vol C Tables 4.2.6.8 and 6.1.1.4'
H H 0.0000 0.0000 'International Tables Vol C Tables 4.2.6.8 and 6.1.1.4'
Ge Ge 0.1547 1.8001 'International Tables Vol C Tables 4.2.6.8 and 6.1.1.4'
O O 0.0106 0.0060 'International Tables Vol C Tables 4.2.6.8 and 6.1.1.4'
P P 0.1023 0.0942 'International Tables Vol C Tables 4.2.6.8 and 6.1.1.4'
Si Si 0.0817 0.0704 'International Tables Vol C Tables 4.2.6.8 and 6.1.1.4'

loop_
_geom_angle_atom_site_label_1
_geom_angle_atom_site_label_2
_geom_angle_atom_site_label_3
_geom_angle
C10 Ge1 P1 124.24(12)
C10 Ge1 C16 103.74(13)
C16 Ge1 P1 103.56(10)
C22 Ge1 P1 107.30(11)
C22 Ge1 C10 109.83(14)
C22 Ge1 C16 106.77(14)
C1 P1 Ge1 106.87(11)
C1 P2 C2 105.23(15)
C1 P2 C6 99.60(15)
C2 P2 C6 110.67(17)
O1 Si1 C28 110.57(13)
O1 Si1 C34 111.10(13)
O1 Si1 C40 103.16(14)
C28 Si1 C40 107.84(16)
C34 Si1 C28 112.36(16)
C34 Si1 C40 111.38(15)
C1 O1 Si1 129.6(2)
P1 C1 P2 123.59(19)
O1 C1 P1 119.7(2)
O1 C1 P2 116.6(2)
C3 C2 P2 105.3(2)
C3 C2 C4 110.0(3)
C3 C2 C5 107.5(3)
C4 C2 P2 119.1(3)
C4 C2 C5 108.6(3)
C5 C2 P2 105.7(2)
C2 C3 H3A 109.5
C2 C3 H3B 109.5
C2 C3 H3C 109.5
H3A C3 H3B 109.5
H3A C3 H3C 109.5
H3B C3 H3C 109.5
C2 C4 H4A 109.5
C2 C4 H4B 109.5
C2 C4 H4C 109.5
H4A C4 H4B 109.5
H4A C4 H4C 109.5
H4B C4 H4C 109.5
C2 C5 H5A 109.5
C2 C5 H5B 109.5
C2 C5 H5C 109.5
H5A C5 H5B 109.5
H5A C5 H5C 109.5
H5B C5 H5C 109.5
C7 C6 P2 116.7(2)
C7 C6 C8 109.4(3)
C8 C6 P2 107.7(2)
C9 C6 P2 105.5(3)
C9 C6 C7 109.3(3)
C9 C6 C8 107.9(3)
C6 C7 H7A 109.5
C6 C7 H7B 109.5
C6 C7 H7C 109.5
H7A C7 H7B 109.5
H7A C7 H7C 109.5
H7B C7 H7C 109.5
C6 C8 H8A 109.5
C6 C8 H8B 109.5
C6 C8 H8C 109.5
H8A C8 H8B 109.5
H8A C8 H8C 109.5
H8B C8 H8C 109.5
C6 C9 H9A 109.5
C6 C9 H9B 109.5
C6 C9 H9C 109.5
H9A C9 H9B 109.5
H9A C9 H9C 109.5
H9B C9 H9C 109.5
C11 C10 Ge1 121.5(2)
C11 C10 C15 119.0(3)
C15 C10 Ge1 119.5(2)
C10 C11 H11 119.8
C10 C11 C12 120.4(3)
C12 C11 H11 119.8
C11 C12 H12 120.1
C13 C12 C11 119.8(3)
C13 C12 H12 120.1
C12 C13 H13 119.6
C12 C13 C14 120.7(3)
C14 C13 H13 119.6
C13 C14 H14 120.2
C13 C14 C15 119.5(3)
C15 C14 H14 120.2
C10 C15 C14 120.5(3)
C10 C15 H15 119.7
C14 C15 H15 119.7
C17 C16 Ge1 118.8(2)
C21 C16 Ge1 123.4(3)
C21 C16 C17 117.7(3)
C16 C17 H17 119.5
C18 C17 C16 121.0(3)
C18 C17 H17 119.5
C17 C18 H18 120.0
C19 C18 C17 119.9(4)
C19 C18 H18 120.0
C18 C19 H19 120.1
C20 C19 C18 119.8(4)
C20 C19 H19 120.1
C19 C20 H20 119.6
C19 C20 C21 120.8(3)
C21 C20 H20 119.6
C16 C21 C20 120.7(3)
C16 C21 H21 119.6
C20 C21 H21 119.6
C23 C22 Ge1 122.3(3)
C23 C22 C27 117.0(3)
C27 C22 Ge1 120.5(3)
C22 C23 H23 119.0
C24 C23 C22 121.9(4)
C24 C23 H23 119.0
C23 C24 H24 120.1
C25 C24 C23 119.9(4)
C25 C24 H24 120.1
C24 C25 H25 120.1
C24 C25 C26 119.8(4)
C26 C25 H25 120.1
C25 C26 H26 120.1
C27 C26 C25 119.7(4)
C27 C26 H26 120.1
C22 C27 H27 119.2
C26 C27 C22 121.7(4)
C26 C27 H27 119.2
C29 C28 Si1 120.8(3)
C29 C28 C33 117.1(3)
C33 C28 Si1 121.9(2)
C28 C29 H29 119.3
C28 C29 C30 121.3(4)
C30 C29 H29 119.3
C29 C30 H30 120.0
C31 C30 C29 120.0(4)
C31 C30 H30 120.0
C30 C31 H31 120.2
C32 C31 C30 119.7(4)
C32 C31 H31 120.2
C31 C32 H32 119.8
C31 C32 C33 120.4(4)
C33 C32 H32 119.8
C28 C33 C32 121.4(3)
C28 C33 H33 119.3
C32 C33 H33 119.3
C35 C34 Si1 123.3(3)
C35 C34 C39 116.2(3)
C39 C34 Si1 120.5(3)
C34 C35 H35 118.6
C36 C35 C34 122.8(3)
C36 C35 H35 118.6
C35 C36 H36 120.7
C37 C36 C35 118.5(4)
C37 C36 H36 120.7
C36 C37 H37 119.6
C38 C37 C36 120.9(4)
C38 C37 H37 119.6
C37 C38 H38 120.1
C37 C38 C39 119.9(4)
C39 C38 H38 120.1
C34 C39 H39 119.1
C38 C39 C34 121.8(4)
C38 C39 H39 119.1
C41 C40 Si1 121.5(3)
C45 C40 Si1 121.7(3)
C45 C40 C41 116.6(3)
C40 C41 H41 119.1
C42 C41 C40 121.7(3)
C42 C41 H41 119.1
C41 C42 H42 120.2
C43 C42 C41 119.6(4)
C43 C42 H42 120.2
C42 C43 H43 119.9
C42 C43 C44 120.3(4)
C44 C43 H43 119.9
C43 C44 H44 120.0
C43 C44 C45 119.9(4)
C45 C44 H44 120.0
C40 C45 H45 119.1
C44 C45 C40 121.9(4)
C44 C45 H45 119.1

loop_
_geom_bond_atom_site_label_1
_geom_bond_atom_site_label_2
_geom_bond_distance
Ge1 P1 2.3484(17)
Ge1 C10 1.956(3)
Ge1 C16 1.966(4)
Ge1 C22 1.955(4)
P1 C1 1.698(4)
P2 C1 1.839(3)
P2 C2 1.893(4)
P2 C6 1.908(4)
Si1 O1 1.676(2)
Si1 C28 1.862(3)
Si1 C34 1.861(4)
Si1 C40 1.872(4)
O1 C1 1.381(4)
C2 C3 1.531(5)
C2 C4 1.537(5)
C2 C5 1.551(4)
C3 H3A 0.9600
C3 H3B 0.9600
C3 H3C 0.9600
C4 H4A 0.9600
C4 H4B 0.9600
C4 H4C 0.9600
C5 H5A 0.9600
C5 H5B 0.9600
C5 H5C 0.9600
C6 C7 1.533(5)
C6 C8 1.544(5)
C6 C9 1.526(5)
C7 H7A 0.9600
C7 H7B 0.9600
C7 H7C 0.9600
C8 H8A 0.9600
C8 H8B 0.9600
C8 H8C 0.9600
C9 H9A 0.9600
C9 H9B 0.9600
C9 H9C 0.9600
C10 C11 1.384(4)
C10 C15 1.387(5)
C11 H11 0.9300
C11 C12 1.393(4)
C12 H12 0.9300
C12 C13 1.372(5)
C13 H13 0.9300
C13 C14 1.374(5)
C14 H14 0.9300
C14 C15 1.394(5)
C15 H15 0.9300
C16 C17 1.399(5)
C16 C21 1.383(4)
C17 H17 0.9300
C17 C18 1.390(5)
C18 H18 0.9300
C18 C19 1.381(5)
C19 H19 0.9300
C19 C20 1.356(5)
C20 H20 0.9300
C20 C21 1.398(5)
C21 H21 0.9300
C22 C23 1.391(5)
C22 C27 1.405(5)
C23 H23 0.9300
C23 C24 1.383(5)
C24 H24 0.9300
C24 C25 1.381(6)
C25 H25 0.9300
C25 C26 1.389(6)
C26 H26 0.9300
C26 C27 1.380(5)
C27 H27 0.9300
C28 C29 1.384(5)
C28 C33 1.385(5)
C29 H29 0.9300
C29 C30 1.390(5)
C30 H30 0.9300
C30 C31 1.371(6)
C31 H31 0.9300
C31 C32 1.359(5)
C32 H32 0.9300
C32 C33 1.386(5)
C33 H33 0.9300
C34 C35 1.396(5)
C34 C39 1.405(5)
C35 H35 0.9300
C35 C36 1.387(5)
C36 H36 0.9300
C36 C37 1.380(5)
C37 H37 0.9300
C37 C38 1.374(6)
C38 H38 0.9300
C38 C39 1.379(5)
C39 H39 0.9300
C40 C41 1.398(5)
C40 C45 1.391(5)
C41 H41 0.9300
C41 C42 1.389(5)
C42 H42 0.9300
C42 C43 1.369(5)
C43 H43 0.9300
C43 C44 1.371(6)
C44 H44 0.9300
C44 C45 1.382(5)
C45 H45 0.9300
